data_7046851
loop_
_publ_author_name
'Aznarez, Francisco'
'Gao, Wen-Xi'
'Lin, Yue-Jian'
'Hahn, F. Ekkehardt'
'Jin, Guo-Xin'

_publ_section_title
;
 Preparation of polynuclear NHC complexes by post-synthetic modification
 of half-sandwich rhodium and iridium complexes bearing C-azolato ligands.
;
_journal_issue 28
_journal_name_full 'Dalton transactions (Cambridge, England : 2003)'
_journal_page_first 9442
_journal_page_last 9452
_journal_paper_doi 10.1039/c8dt02212g
_journal_volume 47
_journal_year 2018
_chemical_formula_sum 'C58 H64 Br4 Cl20 F2 N8 Rh2'
_chemical_formula_weight 2145.63
_space_group_crystal_system triclinic
_space_group_IT_number 2
_space_group_name_Hall '-P 1'
_space_group_name_H-M_alt 'P -1'
_symmetry_space_group_name_Hall '-P 1'
_symmetry_space_group_name_H-M 'P -1'
_atom_sites_solution_hydrogens geom
_audit_creation_method SHELXL-2014/7
_audit_update_record
;
2018-05-20 deposited with the CCDC.
2018-06-26 downloaded from the CCDC.
;
_cell_angle_alpha 91.337(5)
_cell_angle_beta 100.502(5)
_cell_angle_gamma 100.203(5)
_cell_formula_units_Z 1
_cell_length_a 11.105(3)
_cell_length_b 11.955(3)
_cell_length_c 15.826(4)
_cell_measurement_reflns_used 4767
_cell_measurement_temperature 203(2)
_cell_measurement_theta_max 26.95
_cell_measurement_theta_min 2.23
_cell_volume 2029.8(9)
_computing_cell_refinement 'Bruker SAINT'
_computing_data_collection 'Bruker APEX2'
_computing_data_reduction 'Bruker SAINT'
_computing_molecular_graphics 'Bruker SHELXTL'
_computing_publication_material 'Bruker SHELXTL'
_computing_structure_refinement 'SHELXL-2014/7 (Sheldrick, 2014)'
_computing_structure_solution 'SHELXS-97 (Sheldrick, 2008)'
_diffrn_ambient_temperature 203(2)
_diffrn_measured_fraction_theta_full 0.988
_diffrn_measured_fraction_theta_max 0.988
_diffrn_measurement_device_type 'Bruker APEX-II CCD'
_diffrn_measurement_method '\f and \w scans'
_diffrn_radiation_type MoK\a
_diffrn_radiation_wavelength 0.71073
_diffrn_reflns_av_R_equivalents 0.0387
_diffrn_reflns_av_unetI/netI 0.0768
_diffrn_reflns_Laue_measured_fraction_full 0.988
_diffrn_reflns_Laue_measured_fraction_max 0.988
_diffrn_reflns_limit_h_max 8
_diffrn_reflns_limit_h_min -14
_diffrn_reflns_limit_k_max 15
_diffrn_reflns_limit_k_min -15
_diffrn_reflns_limit_l_max 20
_diffrn_reflns_limit_l_min -20
_diffrn_reflns_number 14246
_diffrn_reflns_point_group_measured_fraction_full 0.988
_diffrn_reflns_point_group_measured_fraction_max 0.988
_diffrn_reflns_theta_full 25.242
_diffrn_reflns_theta_max 26.996
_diffrn_reflns_theta_min 1.734
_exptl_absorpt_coefficient_mu 3.079
_exptl_absorpt_correction_T_max 0.746
_exptl_absorpt_correction_T_min 0.476
_exptl_absorpt_correction_type multi-scan
_exptl_absorpt_process_details sadabs
_exptl_crystal_colour yellow
_exptl_crystal_density_diffrn 1.755
_exptl_crystal_description sheet
_exptl_crystal_F_000 1056
_exptl_crystal_size_max 0.550
_exptl_crystal_size_mid 0.320
_exptl_crystal_size_min 0.050
_refine_diff_density_max 2.347
_refine_diff_density_min -1.230
_refine_diff_density_rms 0.250
_refine_ls_extinction_method none
_refine_ls_goodness_of_fit_ref 1.062
_refine_ls_hydrogen_treatment constr
_refine_ls_matrix_type full
_refine_ls_number_parameters 402
_refine_ls_number_reflns 8773
_refine_ls_number_restraints 20
_refine_ls_restrained_S_all 1.070
_refine_ls_R_factor_all 0.1035
_refine_ls_R_factor_gt 0.0701
_refine_ls_shift/su_max 0.001
_refine_ls_shift/su_mean 0.000
_refine_ls_structure_factor_coef Fsqd
_refine_ls_weighting_details 'w=1/[\s^2^(Fo^2^)+(0.1753P)^2^] where P=(Fo^2^+2Fc^2^)/3'
_refine_ls_weighting_scheme calc
_refine_ls_wR_factor_gt 0.2087
_refine_ls_wR_factor_ref 0.2586
_reflns_Friedel_coverage 0.000
_reflns_number_gt 6042
_reflns_number_total 8773
_reflns_threshold_expression 'I > 2\s(I)'
_cod_data_source_file c8dt02212g2.cif
_cod_data_source_block 8Br2
_cod_depositor_comments 'Adding full bibliography for 7046846--7046852.cif.'
_cod_original_cell_volume 2029.9(10)
_cod_database_code 7046851
_shelx_shelxl_version_number 2014/7
_shelx_space_group_comment
; 
The symmetry employed for this shelxl refinement is uniquely defined 
by the following loop, which should always be used as a source of 
symmetry information in preference to the above space-group names. 
They are only intended as comments. 
;
_shelx_estimated_absorpt_t_min 0.282
_shelx_estimated_absorpt_t_max 0.861

loop_
_space_group_symop_operation_xyz
'x, y, z'
'-x, -y, -z'

loop_
_atom_site_label
_atom_site_type_symbol
_atom_site_fract_x
_atom_site_fract_y
_atom_site_fract_z
_atom_site_U_iso_or_equiv
_atom_site_adp_type
_atom_site_occupancy
_atom_site_site_symmetry_order
_atom_site_calc_flag
_atom_site_refinement_flags_posn
_atom_site_refinement_flags_adp
Rh1 Rh 0.76039(5) 0.91139(4) 0.74112(3) 0.02540(19) Uani 1 1 d . .
Br1 Br 0.71896(8) 0.80084(7) 0.59759(5) 0.0415(2) Uani 1 1 d . .
Br2 Br 0.85832(9) 0.81836(8) 0.06849(6) 0.0517(3) Uani 1 1 d . .
F1 F 0.3941(7) 0.5114(10) 0.6678(7) 0.130(4) Uani 1 1 d . .
Cl1 Cl 1.2397(2) 1.1003(2) 0.66117(18) 0.0620(7) Uani 1 1 d . .
Cl2 Cl 1.28653(19) 0.9512(2) 0.84775(15) 0.0539(6) Uani 1 1 d . .
Cl3 Cl 1.0395(2) 0.64278(18) 0.96476(14) 0.0491(5) Uani 1 1 d . .
Cl4 Cl 0.7501(3) 0.47138(19) 0.88566(18) 0.0624(7) Uani 1 1 d . .
N1 N 1.0059(6) 1.0156(5) 0.6848(4) 0.0305(13) Uani 1 1 d . .
N2 N 1.0362(6) 0.9269(5) 0.8013(4) 0.0314(13) Uani 1 1 d . .
N3 N 0.9160(5) 0.7732(5) 0.8583(4) 0.0277(12) Uani 1 1 d . .
N4 N 0.7400(6) 0.6694(6) 0.8058(4) 0.0371(15) Uani 1 1 d . .
C1 C 0.9453(6) 0.9518(6) 0.7423(4) 0.0291(15) Uani 1 1 d . .
C2 C 1.1346(8) 1.0228(8) 0.7120(6) 0.045(2) Uani 1 1 d . .
C3 C 1.1526(7) 0.9707(7) 0.7839(5) 0.0401(19) Uani 1 1 d . .
C4 C 1.0100(7) 0.8761(6) 0.8808(4) 0.0306(15) Uani 1 1 d . .
H4A H 1.0862 0.8575 0.9147 0.037 Uiso 1 1 calc R U
H4B H 0.9795 0.9301 0.9155 0.037 Uiso 1 1 calc R U
C5 C 0.8062(6) 0.7734(6) 0.8036(4) 0.0271(14) Uani 1 1 d . .
C6 C 0.8079(8) 0.6040(6) 0.8626(5) 0.0394(18) Uani 1 1 d . .
C7 C 0.9170(7) 0.6689(7) 0.8949(5) 0.0358(17) Uani 1 1 d . .
C8 C 0.6136(8) 0.6247(7) 0.7566(6) 0.0429(19) Uani 1 1 d . .
H8A H 0.5785 0.6878 0.7298 0.052 Uiso 1 1 calc R U
H8B H 0.5605 0.5923 0.7964 0.052 Uiso 1 1 calc R U
C9 C 0.6122(9) 0.5357(7) 0.6884(6) 0.047(2) Uani 1 1 d . .
C10 C 0.4928(11) 0.4792(10) 0.6432(8) 0.071(3) Uani 1 1 d . .
C11 C 0.4781(16) 0.4042(11) 0.5777(9) 0.096(5) Uani 1 1 d . .
H11 H 0.3980 0.3729 0.5471 0.116 Uiso 1 1 calc R U
C12 C 0.5856(17) 0.3713(9) 0.5542(8) 0.095(5) Uani 1 1 d . .
H12 H 0.5764 0.3170 0.5084 0.115 Uiso 1 1 calc R U
C13 C 0.6993(14) 0.4178(9) 0.5971(8) 0.076(4) Uani 1 1 d . .
H13 H 0.7699 0.3933 0.5837 0.091 Uiso 1 1 calc R U
C14 C 0.7133(10) 0.5052(8) 0.6638(7) 0.057(3) Uani 1 1 d . .
H14 H 0.7936 0.5418 0.6909 0.068 Uiso 1 1 calc R U
C15 C 0.9484(9) 1.0514(7) 0.6033(5) 0.0406(19) Uani 1 1 d . .
H15A H 0.9841 1.1311 0.5971 0.049 Uiso 1 1 calc R U
H15B H 0.8589 1.0458 0.6015 0.049 Uiso 1 1 calc R U
C16 C 0.9684(9) 0.9789(8) 0.5305(5) 0.0428(19) Uani 1 1 d . .
H16 H 0.9355 0.9005 0.5271 0.051 Uiso 1 1 calc R U
C17 C 0.7266(7) 1.0274(6) 0.8356(5) 0.0303(15) Uani 1 1 d . .
C18 C 0.7978(8) 1.0620(7) 0.9239(5) 0.0395(18) Uani 1 1 d . .
H18A H 0.7656 1.1234 0.9477 0.059 Uiso 1 1 calc R U
H18B H 0.8851 1.0875 0.9217 0.059 Uiso 1 1 calc R U
H18C H 0.7895 0.9975 0.9599 0.059 Uiso 1 1 calc R U
C19 C 0.7298(7) 1.0904(6) 0.7572(5) 0.0367(17) Uani 1 1 d . .
C20 C 0.6368(8) 1.0326(6) 0.6954(5) 0.0362(18) Uani 1 1 d . .
C21 C 0.5647(7) 0.9397(8) 0.7269(6) 0.046(2) Uani 1 1 d . .
C22 C 0.6172(7) 0.9359(7) 0.8175(5) 0.0410(19) Uani 1 1 d . .
C23 C 0.8232(10) 1.1959(7) 0.7568(6) 0.050(2) Uani 1 1 d . .
H23A H 0.8354 1.2084 0.6983 0.075 Uiso 1 1 calc R U
H23B H 0.9017 1.1880 0.7926 0.075 Uiso 1 1 calc R U
H23C H 0.7937 1.2601 0.7791 0.075 Uiso 1 1 calc R U
C24 C 0.5997(11) 1.0672(9) 0.6052(6) 0.060(3) Uani 1 1 d . .
H24A H 0.6705 1.1151 0.5883 0.090 Uiso 1 1 calc R U
H24B H 0.5321 1.1092 0.6026 0.090 Uiso 1 1 calc R U
H24C H 0.5726 0.9999 0.5664 0.090 Uiso 1 1 calc R U
C25 C 0.4505(8) 0.8661(10) 0.6785(7) 0.062(3) Uani 1 1 d . .
H25A H 0.3851 0.9105 0.6649 0.093 Uiso 1 1 calc R U
H25B H 0.4238 0.8040 0.7132 0.093 Uiso 1 1 calc R U
H25C H 0.4678 0.8355 0.6256 0.093 Uiso 1 1 calc R U
C26 C 0.5694(8) 0.8634(8) 0.8812(6) 0.049(2) Uani 1 1 d . .
H26A H 0.5316 0.9073 0.9179 0.074 Uiso 1 1 calc R U
H26B H 0.6373 0.8345 0.9160 0.074 Uiso 1 1 calc R U
H26C H 0.5074 0.8001 0.8522 0.074 Uiso 1 1 calc R U
C27 C -0.0063(14) 0.6562(14) 0.5746(11) 0.105(5) Uani 1 1 d . .
H27A H -0.0615 0.6936 0.6027 0.126 Uiso 1 1 calc R U
H27B H 0.0002 0.5834 0.6006 0.126 Uiso 1 1 calc R U
Cl5 Cl -0.0655(6) 0.6342(4) 0.4621(4) 0.1415(19) Uani 1 1 d . .
Cl6 Cl 0.1410(5) 0.7428(5) 0.5865(6) 0.205(4) Uani 1 1 d . U
C28 C 0.8239(16) 0.5545(14) 0.1882(15) 0.165(9) Uani 1 1 d D U
H28A H 0.8347 0.6038 0.1405 0.198 Uiso 1 1 calc R U
H28B H 0.7879 0.5952 0.2290 0.198 Uiso 1 1 calc R U
Cl7 Cl 0.9664(6) 0.5350(5) 0.2383(4) 0.153(2) Uani 1 1 d D .
Cl8 Cl 0.7179(8) 0.4324(10) 0.1480(6) 0.256(5) Uani 1 1 d D U

loop_
_atom_site_aniso_label
_atom_site_aniso_U_11
_atom_site_aniso_U_22
_atom_site_aniso_U_33
_atom_site_aniso_U_23
_atom_site_aniso_U_13
_atom_site_aniso_U_12
Rh1 0.0249(3) 0.0301(3) 0.0190(3) -0.0061(2) -0.0037(2) 0.0084(2)
Br1 0.0460(5) 0.0462(5) 0.0275(4) -0.0144(3) -0.0023(3) 0.0074(4)
Br2 0.0500(6) 0.0569(6) 0.0469(5) -0.0038(4) 0.0113(4) 0.0054(4)
F1 0.041(4) 0.176(9) 0.151(9) -0.059(7) -0.007(5) -0.005(5)
Cl1 0.0495(14) 0.0744(16) 0.0643(16) 0.0219(13) 0.0225(12) 0.0030(12)
Cl2 0.0241(10) 0.0856(17) 0.0509(13) -0.0020(11) 0.0014(9) 0.0137(10)
Cl3 0.0591(14) 0.0412(10) 0.0438(12) 0.0080(9) -0.0100(10) 0.0199(9)
Cl4 0.0705(16) 0.0366(11) 0.0720(16) 0.0158(10) 0.0042(13) -0.0039(11)
N1 0.043(4) 0.029(3) 0.022(3) 0.012(2) 0.002(3) 0.015(3)
N2 0.027(3) 0.038(3) 0.027(3) -0.011(2) 0.005(3) 0.000(3)
N3 0.028(3) 0.027(3) 0.026(3) -0.005(2) 0.001(2) 0.004(2)
N4 0.030(3) 0.040(3) 0.035(3) -0.012(3) 0.001(3) -0.002(3)
C1 0.023(3) 0.045(4) 0.020(3) -0.008(3) 0.004(3) 0.009(3)
C2 0.030(4) 0.066(5) 0.035(4) -0.014(4) 0.011(3) -0.004(4)
C3 0.024(4) 0.057(5) 0.035(4) -0.018(4) 0.007(3) -0.003(3)
C4 0.034(4) 0.029(3) 0.023(3) -0.005(3) -0.001(3) -0.001(3)
C5 0.024(3) 0.032(3) 0.024(3) 0.001(3) -0.002(3) 0.009(3)
C6 0.047(5) 0.027(4) 0.043(5) -0.004(3) 0.008(4) 0.003(3)
C7 0.036(4) 0.044(4) 0.028(4) 0.001(3) 0.003(3) 0.012(3)
C8 0.032(4) 0.048(5) 0.040(5) -0.003(4) -0.002(4) -0.006(3)
C9 0.054(5) 0.029(4) 0.046(5) 0.000(3) -0.011(4) -0.002(4)
C10 0.061(7) 0.061(6) 0.075(8) -0.007(5) -0.011(6) -0.007(5)
C11 0.108(11) 0.061(7) 0.084(10) -0.010(6) -0.057(9) 0.000(7)
C12 0.152(15) 0.043(6) 0.066(8) -0.034(5) -0.020(9) -0.002(8)
C13 0.107(10) 0.048(6) 0.071(8) -0.011(5) -0.004(7) 0.035(6)
C14 0.064(6) 0.043(5) 0.055(6) -0.019(4) 0.001(5) 0.002(4)
C15 0.063(6) 0.035(4) 0.024(4) 0.014(3) -0.001(4) 0.017(4)
C16 0.055(5) 0.051(5) 0.025(4) 0.008(3) 0.007(4) 0.016(4)
C17 0.029(4) 0.036(4) 0.026(4) -0.009(3) -0.005(3) 0.018(3)
C18 0.034(4) 0.055(5) 0.029(4) -0.013(3) -0.002(3) 0.018(4)
C19 0.038(4) 0.040(4) 0.033(4) -0.005(3) -0.002(3) 0.020(3)
C20 0.052(5) 0.036(4) 0.021(3) 0.004(3) -0.013(3) 0.029(4)
C21 0.024(4) 0.066(5) 0.047(5) -0.030(4) -0.005(3) 0.020(4)
C22 0.025(4) 0.057(5) 0.040(5) -0.018(4) 0.001(3) 0.014(3)
C23 0.072(6) 0.031(4) 0.043(5) -0.005(3) -0.004(4) 0.015(4)
C24 0.079(7) 0.064(6) 0.036(5) 0.009(4) -0.022(5) 0.044(5)
C25 0.028(4) 0.090(7) 0.059(6) -0.029(5) -0.016(4) 0.018(5)
C26 0.033(4) 0.067(6) 0.052(5) 0.003(4) 0.015(4) 0.012(4)
C27 0.093(11) 0.093(10) 0.132(15) 0.007(9) 0.012(10) 0.034(9)
Cl5 0.187(5) 0.089(3) 0.141(4) 0.010(3) -0.002(4) 0.038(3)
Cl6 0.097(4) 0.116(4) 0.363(11) -0.011(5) -0.054(5) 0.015(3)
C28 0.181(16) 0.133(13) 0.178(15) 0.077(12) 0.001(13) 0.048(12)
Cl7 0.155(5) 0.143(4) 0.156(5) 0.012(4) 0.009(4) 0.036(4)
Cl8 0.171(6) 0.326(11) 0.248(9) -0.090(8) 0.104(6) -0.071(7)

loop_
_atom_type_symbol
_atom_type_description
_atom_type_scat_dispersion_real
_atom_type_scat_dispersion_imag
_atom_type_scat_source
C C 0.0033 0.0016 'International Tables Vol C Tables 4.2.6.8 and 6.1.1.4'
H H 0.0000 0.0000 'International Tables Vol C Tables 4.2.6.8 and 6.1.1.4'
N N 0.0061 0.0033 'International Tables Vol C Tables 4.2.6.8 and 6.1.1.4'
Br Br -0.2901 2.4595 'International Tables Vol C Tables 4.2.6.8 and 6.1.1.4'
Rh Rh -1.1178 0.9187 'International Tables Vol C Tables 4.2.6.8 and 6.1.1.4'
F F 0.0171 0.0103 'International Tables Vol C Tables 4.2.6.8 and 6.1.1.4'
Cl Cl 0.1484 0.1585 'International Tables Vol C Tables 4.2.6.8 and 6.1.1.4'

loop_
_geom_angle_atom_site_label_1
_geom_angle_atom_site_label_2
_geom_angle_atom_site_label_3
_geom_angle
_geom_angle_site_symmetry_1
C1 Rh1 C5 83.9(3) .
C1 Rh1 C17 105.0(3) .
C5 Rh1 C17 107.0(3) .
C1 Rh1 C20 120.3(3) .
C5 Rh1 C20 154.9(3) .
C17 Rh1 C20 62.7(3) .
C1 Rh1 C22 142.0(3) .
C5 Rh1 C22 94.7(3) .
C17 Rh1 C22 39.1(3) .
C20 Rh1 C22 62.5(3) .
C1 Rh1 C21 156.9(3) .
C5 Rh1 C21 118.3(3) .
C17 Rh1 C21 64.2(3) .
C20 Rh1 C21 36.9(3) .
C22 Rh1 C21 38.1(3) .
C1 Rh1 C19 96.4(3) .
C5 Rh1 C19 145.1(3) .
C17 Rh1 C19 39.1(3) .
C20 Rh1 C19 35.6(3) .
C22 Rh1 C19 64.0(3) .
C21 Rh1 C19 62.0(3) .
C1 Rh1 Br1 92.57(19) .
C5 Rh1 Br1 90.88(19) .
C17 Rh1 Br1 155.91(19) .
C20 Rh1 Br1 94.26(19) .
C22 Rh1 Br1 125.5(2) .
C21 Rh1 Br1 93.3(2) .
C19 Rh1 Br1 123.8(2) .
C1 N1 C2 108.3(6) .
C1 N1 C15 126.4(7) .
C2 N1 C15 124.5(7) .
C1 N2 C3 111.9(7) .
C1 N2 C4 120.8(6) .
C3 N2 C4 126.5(7) .
C5 N3 C7 111.2(6) .
C5 N3 C4 121.8(6) .
C7 N3 C4 126.6(6) .
C5 N4 C6 110.5(6) .
C5 N4 C8 126.5(7) .
C6 N4 C8 122.9(7) .
N2 C1 N1 104.7(6) .
N2 C1 Rh1 126.8(5) .
N1 C1 Rh1 128.4(5) .
C3 C2 N1 108.1(7) .
C3 C2 Cl1 129.5(7) .
N1 C2 Cl1 122.1(7) .
C2 C3 N2 107.0(7) .
C2 C3 Cl2 130.5(7) .
N2 C3 Cl2 122.5(7) .
N3 C4 N2 108.5(5) .
N4 C5 N3 104.7(6) .
N4 C5 Rh1 130.7(5) .
N3 C5 Rh1 124.5(5) .
C7 C6 N4 107.3(7) .
C7 C6 Cl4 129.1(7) .
N4 C6 Cl4 123.5(6) .
C6 C7 N3 106.3(7) .
C6 C7 Cl3 131.5(7) .
N3 C7 Cl3 122.2(6) .
N4 C8 C9 112.8(7) .
C14 C9 C10 116.9(9) .
C14 C9 C8 126.3(8) .
C10 C9 C8 116.8(10) .
C11 C10 F1 120.9(12) .
C11 C10 C9 123.1(13) .
F1 C10 C9 115.9(10) .
C10 C11 C12 119.1(12) .
C13 C12 C11 120.0(10) .
C12 C13 C14 119.8(13) .
C9 C14 C13 120.9(10) .
N1 C15 C16 110.7(6) .
C16 C16 C15 123.0(11) 2_776
C22 C17 C19 107.3(6) .
C22 C17 C18 123.0(7) .
C19 C17 C18 128.1(7) .
C22 C17 Rh1 73.2(4) .
C19 C17 Rh1 74.1(4) .
C18 C17 Rh1 129.4(5) .
C20 C19 C17 106.6(7) .
C20 C19 C23 132.6(8) .
C17 C19 C23 120.9(7) .
C20 C19 Rh1 71.1(4) .
C17 C19 Rh1 66.9(4) .
C23 C19 Rh1 126.3(6) .
C19 C20 C21 112.7(7) .
C19 C20 C24 126.2(8) .
C21 C20 C24 120.7(8) .
C19 C20 Rh1 73.3(4) .
C21 C20 Rh1 72.2(4) .
C24 C20 Rh1 128.1(6) .
C20 C21 C22 107.1(7) .
C20 C21 C25 126.2(9) .
C22 C21 C25 126.5(9) .
C20 C21 Rh1 70.9(4) .
C22 C21 Rh1 70.5(4) .
C25 C21 Rh1 127.6(6) .
C21 C22 C26 128.7(8) .
C21 C22 C17 106.0(8) .
C26 C22 C17 125.2(8) .
C21 C22 Rh1 71.4(4) .
C26 C22 Rh1 128.7(6) .
C17 C22 Rh1 67.7(4) .
Cl6 C27 Cl5 106.6(10) .
Cl7 C28 Cl8 116.0(11) .

loop_
_geom_bond_atom_site_label_1
_geom_bond_atom_site_label_2
_geom_bond_distance
_geom_bond_site_symmetry_2
Rh1 C1 2.021(7) .
Rh1 C5 2.036(7) .
Rh1 C17 2.144(7) .
Rh1 C20 2.213(7) .
Rh1 C22 2.219(8) .
Rh1 C21 2.231(7) .
Rh1 C19 2.241(7) .
Rh1 Br1 2.5262(10) .
F1 C10 1.342(15) .
Cl1 C2 1.692(9) .
Cl2 C3 1.695(9) .
Cl3 C7 1.669(8) .
Cl4 C6 1.676(8) .
N1 C1 1.391(9) .
N1 C2 1.402(10) .
N1 C15 1.441(9) .
N2 C1 1.325(9) .
N2 C3 1.385(10) .
N2 C4 1.465(9) .
N3 C5 1.361(9) .
N3 C7 1.389(10) .
N3 C4 1.455(8) .
N4 C5 1.333(9) .
N4 C6 1.408(11) .
N4 C8 1.476(10) .
C2 C3 1.310(13) .
C6 C7 1.325(12) .
C8 C9 1.495(13) .
C9 C14 1.358(14) .
C9 C10 1.428(13) .
C10 C11 1.322(19) .
C11 C12 1.43(2) .
C12 C13 1.336(19) .
C13 C14 1.436(14) .
C15 C16 1.498(12) .
C16 C16 1.350(17) 2_776
C17 C22 1.463(11) .
C17 C19 1.469(11) .
C17 C18 1.484(10) .
C19 C20 1.360(11) .
C19 C23 1.486(12) .
C20 C21 1.407(13) .
C20 C24 1.500(10) .
C21 C22 1.451(12) .
C21 C25 1.479(11) .
C22 C26 1.458(13) .
C27 Cl6 1.749(17) .
C27 Cl5 1.779(18) .
C28 Cl7 1.694(15) .
C28 Cl8 1.732(15) .

loop_
_geom_torsion_atom_site_label_1
_geom_torsion_atom_site_label_2
_geom_torsion_atom_site_label_3
_geom_torsion_atom_site_label_4
_geom_torsion
_geom_torsion_site_symmetry_4
C3 N2 C1 N1 -0.6(8) .
C4 N2 C1 N1 169.8(6) .
C3 N2 C1 Rh1 -178.0(5) .
C4 N2 C1 Rh1 -7.6(9) .
C2 N1 C1 N2 1.8(8) .
C15 N1 C1 N2 171.7(6) .
C2 N1 C1 Rh1 179.1(5) .
C15 N1 C1 Rh1 -11.0(10) .
C1 N1 C2 C3 -2.4(9) .
C15 N1 C2 C3 -172.6(7) .
C1 N1 C2 Cl1 -176.5(6) .
C15 N1 C2 Cl1 13.3(11) .
N1 C2 C3 N2 1.9(9) .
Cl1 C2 C3 N2 175.5(7) .
N1 C2 C3 Cl2 -179.7(6) .
Cl1 C2 C3 Cl2 -6.1(14) .
C1 N2 C3 C2 -0.9(9) .
C4 N2 C3 C2 -170.6(7) .
C1 N2 C3 Cl2 -179.4(5) .
C4 N2 C3 Cl2 10.9(11) .
C5 N3 C4 N2 -52.5(9) .
C7 N3 C4 N2 135.7(7) .
C1 N2 C4 N3 55.0(8) .
C3 N2 C4 N3 -136.1(7) .
C6 N4 C5 N3 0.6(8) .
C8 N4 C5 N3 -179.1(7) .
C6 N4 C5 Rh1 -176.1(6) .
C8 N4 C5 Rh1 4.3(12) .
C7 N3 C5 N4 -0.5(8) .
C4 N3 C5 N4 -173.5(6) .
C7 N3 C5 Rh1 176.4(5) .
C4 N3 C5 Rh1 3.4(9) .
C5 N4 C6 C7 -0.4(9) .
C8 N4 C6 C7 179.3(7) .
C5 N4 C6 Cl4 176.3(6) .
C8 N4 C6 Cl4 -4.0(11) .
N4 C6 C7 N3 0.0(9) .
Cl4 C6 C7 N3 -176.4(6) .
N4 C6 C7 Cl3 -179.6(7) .
Cl4 C6 C7 Cl3 4.0(14) .
C5 N3 C7 C6 0.3(9) .
C4 N3 C7 C6 172.9(7) .
C5 N3 C7 Cl3 180.0(6) .
C4 N3 C7 Cl3 -7.5(11) .
C5 N4 C8 C9 110.7(9) .
C6 N4 C8 C9 -68.9(10) .
N4 C8 C9 C14 -7.8(13) .
N4 C8 C9 C10 173.8(8) .
C14 C9 C10 C11 -3.1(17) .
C8 C9 C10 C11 175.5(11) .
C14 C9 C10 F1 -179.4(11) .
C8 C9 C10 F1 -0.8(15) .
F1 C10 C11 C12 -179.3(13) .
C9 C10 C11 C12 5(2) .
C10 C11 C12 C13 -1(2) .
C11 C12 C13 C14 -3(2) .
C10 C9 C14 C13 -1.7(15) .
C8 C9 C14 C13 179.9(9) .
C12 C13 C14 C9 4.9(18) .
C1 N1 C15 C16 -103.1(9) .
C2 N1 C15 C16 65.3(10) .
N1 C15 C16 C16 -118.2(11) 2_776
C22 C17 C19 C20 -5.8(8) .
C18 C17 C19 C20 -171.7(7) .
Rh1 C17 C19 C20 60.4(5) .
C22 C17 C19 C23 174.2(7) .
C18 C17 C19 C23 8.3(12) .
Rh1 C17 C19 C23 -119.6(7) .
C22 C17 C19 Rh1 -66.2(5) .
C18 C17 C19 Rh1 127.9(8) .
C17 C19 C20 C21 4.3(9) .
C23 C19 C20 C21 -175.7(8) .
Rh1 C19 C20 C21 61.9(6) .
C17 C19 C20 C24 176.9(8) .
C23 C19 C20 C24 -3.1(15) .
Rh1 C19 C20 C24 -125.4(9) .
C17 C19 C20 Rh1 -57.7(5) .
C23 C19 C20 Rh1 122.3(9) .
C19 C20 C21 C22 -1.0(9) .
C24 C20 C21 C22 -174.1(7) .
Rh1 C20 C21 C22 61.6(5) .
C19 C20 C21 C25 174.3(8) .
C24 C20 C21 C25 1.2(12) .
Rh1 C20 C21 C25 -123.1(8) .
C19 C20 C21 Rh1 -62.6(6) .
C24 C20 C21 Rh1 124.3(8) .
C20 C21 C22 C26 173.1(8) .
C25 C21 C22 C26 -2.2(14) .
Rh1 C21 C22 C26 -125.1(9) .
C20 C21 C22 C17 -2.7(8) .
C25 C21 C22 C17 -178.0(8) .
Rh1 C21 C22 C17 59.1(5) .
C20 C21 C22 Rh1 -61.8(5) .
C25 C21 C22 Rh1 122.9(8) .
C19 C17 C22 C21 5.2(8) .
C18 C17 C22 C21 172.0(6) .
Rh1 C17 C22 C21 -61.6(5) .
C19 C17 C22 C26 -170.8(8) .
C18 C17 C22 C26 -4.0(12) .
Rh1 C17 C22 C26 122.4(8) .
C19 C17 C22 Rh1 66.7(5) .
C18 C17 C22 Rh1 -126.5(7) .
